data_1569534
loop_
_publ_author_name
'Vinodh, Mickey'
'Al-Azemi, Talal F.'

_publ_section_title
;
 1-[1,4-Bis(but-3-en-1-yloxy)]-2,3,4,5-(1,4-dimethoxy)pillar[5]arene--1,4-dibromobutane
 1:1 inclusion complex
;
_journal_coeditor_code XU4051
_journal_issue 7
_journal_name_full IUCrData
_journal_paper_doi 10.1107/S2414314623005886
_journal_volume 8
_journal_year 2023
_chemical_formula_iupac 'C51 H58 O10, C4 H8 Br2'
_chemical_formula_moiety 'C51 H58 O10, C4 H8 Br2'
_chemical_formula_sum 'C55 H66 Br2 O10'
_chemical_formula_weight 1046.89
_chemical_name_systematic
;
1-[1,4-Di(but-3-en-1-yloxy)]-2,3,4,5-(1,4-dimethoxy)pillar[5]arene--\
1,4-dibromobutane (1/1)
;
_space_group_crystal_system monoclinic
_space_group_IT_number 15
_space_group_name_Hall '-C 2yc'
_space_group_name_H-M_alt 'C 1 2/c 1'
_atom_sites_solution_hydrogens geom
_audit_creation_method SHELXL-2017/1
_cell_angle_alpha 90
_cell_angle_beta 104.775(7)
_cell_angle_gamma 90
_cell_formula_units_Z 4
_cell_length_a 11.3071(12)
_cell_length_b 22.044(3)
_cell_length_c 21.557(3)
_cell_measurement_reflns_used 8137
_cell_measurement_temperature 293(2)
_cell_measurement_theta_max 25.00
_cell_measurement_theta_min 3.17
_cell_volume 5195.5(12)
_computing_cell_refinement
;
CrystalClear (Rigaku, 2016)
;
_computing_data_collection
;
CrystalClear (Rigaku, 2016)
;
_computing_data_reduction
;
CrystalClear (Rigaku, 2016)
;
_computing_molecular_graphics
;
Mercury (Macrae et al., 2020)
;
_computing_structure_refinement
;
<i>SHELXL2017/1</i> (Sheldrick, 2015)
;
_computing_structure_solution
;
CrystalStructure (Rigaku, 2017)
;
_diffrn_ambient_temperature 293(2)
_diffrn_detector_area_resol_mean 10.000
_diffrn_measured_fraction_theta_full 0.997
_diffrn_measured_fraction_theta_max 0.997
_diffrn_measurement_device_type 'Rigaku R-AXIS RAPID'
_diffrn_measurement_method \w
_diffrn_radiation_type 'Mo K\a'
_diffrn_radiation_wavelength 0.71075
_diffrn_reflns_av_R_equivalents 0.0549
_diffrn_reflns_av_unetI/netI 0.0571
_diffrn_reflns_limit_h_max 13
_diffrn_reflns_limit_h_min -13
_diffrn_reflns_limit_k_max 25
_diffrn_reflns_limit_k_min -26
_diffrn_reflns_limit_l_max 25
_diffrn_reflns_limit_l_min -25
_diffrn_reflns_number 16532
_diffrn_reflns_theta_full 25.017
_diffrn_reflns_theta_max 25.017
_diffrn_reflns_theta_min 3.163
_exptl_absorpt_coefficient_mu 1.617
_exptl_absorpt_correction_T_max 0.723
_exptl_absorpt_correction_T_min 0.449
_exptl_absorpt_correction_type multi-scan
_exptl_absorpt_process_details
;
(ABSCOR; Higashi, 1995)
;
_exptl_crystal_colour Colorless
_exptl_crystal_density_diffrn 1.338
_exptl_crystal_description Block
_exptl_crystal_F_000 2184
_exptl_crystal_size_max 0.210
_exptl_crystal_size_mid 0.180
_exptl_crystal_size_min 0.170
_refine_diff_density_max 0.681
_refine_diff_density_min -0.601
_refine_ls_extinction_method none
_refine_ls_goodness_of_fit_ref 1.045
_refine_ls_hydrogen_treatment constr
_refine_ls_matrix_type full
_refine_ls_number_parameters 317
_refine_ls_number_reflns 4576
_refine_ls_number_restraints 53
_refine_ls_restrained_S_all 1.076
_refine_ls_R_factor_all 0.1376
_refine_ls_R_factor_gt 0.0730
_refine_ls_shift/su_max 0.001
_refine_ls_shift/su_mean 0.000
_refine_ls_structure_factor_coef Fsqd
_refine_ls_weighting_details 'w=1/[\s^2^(Fo^2^)+(0.1359P)^2^+2.4202P] where P=(Fo^2^+2Fc^2^)/3'
_refine_ls_weighting_scheme calc
_refine_ls_wR_factor_gt 0.2142
_refine_ls_wR_factor_ref 0.2513
_reflns_number_gt 2385
_reflns_number_total 4576
_reflns_threshold_expression 'I > 2\s(I)'
_cod_data_source_file xu4051.cif
_cod_data_source_block I
_cod_original_cell_volume 5195.4(11)
_cod_original_sg_symbol_H-M 'C 2/c'
_cod_database_code 1569534
_shelx_space_group_comment
;
The symmetry employed for this shelxl refinement is uniquely defined
by the following loop, which should always be used as a source of
symmetry information in preference to the above space-group names.
They are only intended as comments.
;
_shelx_estimated_absorpt_t_min 0.738
_shelx_estimated_absorpt_t_max 0.738

loop_
_space_group_symop_operation_xyz
'x, y, z'
'-x, y, -z+1/2'
'x+1/2, y+1/2, z'
'-x+1/2, y+1/2, -z+1/2'
'-x, -y, -z'
'x, -y, z-1/2'
'-x+1/2, -y+1/2, -z'
'x+1/2, -y+1/2, z-1/2'

loop_
_atom_site_type_symbol
_atom_site_label
_atom_site_fract_x
_atom_site_fract_y
_atom_site_fract_z
_atom_site_U_iso_or_equiv
_atom_site_adp_type
_atom_site_calc_flag
_atom_site_occupancy
_atom_site_disorder_assembly
_atom_site_disorder_group
Br Br1 -0.25218(12) 0.64113(4) 0.32051(5) 0.1711(6) Uani d 1 . .
O O1 -0.0929(3) 0.45851(15) 0.34993(15) 0.0718(9) Uani d 1 . .
O O2 0.3781(3) 0.52946(16) 0.35646(16) 0.0769(10) Uani d 1 . .
O O3 0.0972(3) 0.63736(13) 0.48639(15) 0.0648(8) Uani d 1 . .
O O4 0.3667(3) 0.76181(15) 0.34725(16) 0.0750(9) Uani d 1 . .
O O5 -0.0766(3) 0.82587(17) 0.36144(15) 0.0791(10) Uani d 1 . .
C C1 0.000000 0.4179(3) 0.250000 0.0591(16) Uani d 1 . .
H H1A 0.054453 0.392019 0.233599 0.071 Uiso calc 0.5 . .
H H1B -0.054451 0.392016 0.266399 0.071 Uiso calc 0.5 . .
C C2 0.0751(4) 0.45651(17) 0.30448(19) 0.0530(11) Uani d 1 . .
C C3 0.0259(4) 0.47716(19) 0.3536(2) 0.0546(11) Uani d 1 . .
C C4 0.0934(4) 0.51343(19) 0.40126(19) 0.0547(11) Uani d 1 . .
H H4 0.058900 0.526575 0.433728 0.066 Uiso calc 1 . .
C C5 0.2123(4) 0.53122(19) 0.40247(19) 0.0524(10) Uani d 1 . .
C C6 0.2612(4) 0.51070(19) 0.3538(2) 0.0543(11) Uani d 1 . .
C C7 0.1937(4) 0.47396(19) 0.3057(2) 0.0558(11) Uani d 1 . .
H H7 0.228494 0.460602 0.273450 0.067 Uiso calc 1 . .
C C8 0.2824(4) 0.57300(19) 0.45434(19) 0.0558(11) Uani d 1 . .
H H8A 0.369258 0.565007 0.461801 0.067 Uiso calc 1 . .
H H8B 0.259341 0.564872 0.493902 0.067 Uiso calc 1 . .
C C28 -0.0278(9) 0.6452(6) 0.2743(5) 0.223(5) Uani d 1 . .
H H28A -0.010730 0.684107 0.295800 0.268 Uiso calc 1 . .
H H28B 0.012448 0.614636 0.304815 0.268 Uiso calc 1 . .
C C27 -0.1638(9) 0.6345(7) 0.2617(6) 0.267(6) Uani d 1 . .
H H27A -0.177889 0.593711 0.244509 0.320 Uiso calc 1 . .
H H27B -0.201915 0.661661 0.226904 0.320 Uiso calc 1 . .
C C9 0.2575(4) 0.63911(18) 0.43615(18) 0.0501(10) Uani d 1 . .
C C10 0.1619(4) 0.66987(19) 0.45168(18) 0.0509(10) Uani d 1 . .
C C11 0.1366(4) 0.72954(19) 0.43243(18) 0.0513(10) Uani d 1 . .
H H11 0.071977 0.749348 0.443211 0.062 Uiso calc 1 . .
C C12 0.2046(4) 0.76038(19) 0.39767(18) 0.0523(11) Uani d 1 . .
C C13 0.3010(4) 0.7291(2) 0.38255(19) 0.0551(11) Uani d 1 . .
C C14 0.3266(4) 0.6697(2) 0.40133(18) 0.0546(11) Uani d 1 . .
H H14 0.391175 0.649902 0.390525 0.065 Uiso calc 1 . .
C C15 0.1745(4) 0.82511(18) 0.37545(19) 0.0565(11) Uani d 1 . .
H H15A 0.141270 0.846205 0.406701 0.068 Uiso calc 1 . .
H H15B 0.249198 0.845675 0.373242 0.068 Uiso calc 1 . .
C C16 0.0844(4) 0.82833(17) 0.3111(2) 0.0530(10) Uani d 1 . .
C C17 -0.0420(4) 0.82739(19) 0.3050(2) 0.0565(11) Uani d 1 . .
C C18 -0.1238(4) 0.82843(18) 0.2447(2) 0.0567(11) Uani d 1 . .
H H18 -0.207327 0.829211 0.241798 0.068 Uiso calc 1 . .
C C19 -0.1486(4) 0.4797(2) 0.3966(3) 0.0786(15) Uani d 1 . .
H H19A -0.147798 0.523234 0.396874 0.094 Uiso calc 1 . .
H H19B -0.104722 0.464842 0.437932 0.094 Uiso calc 1 . .
H H19C -0.231599 0.465546 0.387089 0.094 Uiso calc 1 . .
C C20 0.4421(6) 0.5009(4) 0.3194(4) 0.148(3) Uani d 1 . .
H H20A 0.512091 0.524929 0.317782 0.178 Uiso calc 1 . .
H H20B 0.390682 0.495883 0.276748 0.178 Uiso calc 1 . .
H H20C 0.468504 0.461914 0.337399 0.178 Uiso calc 1 . .
C C21 -0.0040(5) 0.6651(2) 0.5023(3) 0.0757(14) Uani d 1 . .
H H21A -0.037779 0.637836 0.527915 0.091 Uiso calc 1 . .
H H21B -0.065069 0.674761 0.463673 0.091 Uiso calc 1 . .
H H21C 0.022265 0.701684 0.526037 0.091 Uiso calc 1 . .
C C22 0.4686(5) 0.7339(3) 0.3341(3) 0.0963(18) Uani d 1 . .
H H22A 0.523491 0.720849 0.373577 0.116 Uiso calc 1 . .
H H22B 0.509721 0.762276 0.313039 0.116 Uiso calc 1 . .
H H22C 0.442666 0.699473 0.306815 0.116 Uiso calc 1 . .
C C23 -0.1994(5) 0.8196(2) 0.3605(3) 0.0793(15) Uani d 1 . .
H H23A -0.231851 0.782825 0.337763 0.095 Uiso calc 1 . .
H H23B -0.245418 0.853786 0.338201 0.095 Uiso calc 1 . .
C C24 -0.2120(6) 0.8169(3) 0.4281(3) 0.0955(17) Uani d 1 . .
H H24A -0.292125 0.801033 0.427760 0.115 Uiso calc 0.52(2) A 1
H H24B -0.151273 0.789161 0.452704 0.115 Uiso calc 0.52(2) A 1
H H24C -0.195555 0.775644 0.443468 0.115 Uiso calc 0.48(2) A 2
H H24D -0.296359 0.825823 0.427312 0.115 Uiso calc 0.48(2) A 2
C C25A -0.1971(19) 0.8745(7) 0.4588(7) 0.095(4) Uani d 0.52(2) A 1
H H25A -0.232509 0.904572 0.429708 0.114 Uiso calc 0.52(2) A 1
C C25B -0.1269(19) 0.8609(9) 0.4785(8) 0.107(4) Uani d 0.48(2) A 2
H H25B -0.043555 0.857046 0.482016 0.128 Uiso calc 0.48(2) A 2
C C26 -0.1525(7) 0.8967(5) 0.5111(4) 0.143(3) Uani d 1 . .
H H26A -0.113530 0.872088 0.545275 0.171 Uiso calc 0.52(2) A 1
H H26B -0.157274 0.938346 0.517050 0.171 Uiso calc 0.52(2) A 1
H H26C -0.234134 0.903196 0.510285 0.171 Uiso calc 0.48(2) A 2
H H26D -0.091610 0.919371 0.538564 0.171 Uiso calc 0.48(2) A 2

loop_
_atom_site_aniso_label
_atom_site_aniso_U_11
_atom_site_aniso_U_22
_atom_site_aniso_U_33
_atom_site_aniso_U_12
_atom_site_aniso_U_13
_atom_site_aniso_U_23
Br1 0.2090(13) 0.1184(8) 0.1686(10) 0.0308(6) 0.0165(8) 0.0075(6)
O1 0.065(2) 0.083(2) 0.070(2) -0.0149(17) 0.0230(17) -0.0046(17)
O2 0.064(2) 0.084(2) 0.091(2) -0.0068(17) 0.0342(18) -0.0205(19)
O3 0.0680(19) 0.068(2) 0.065(2) 0.0038(15) 0.0303(16) 0.0088(15)
O4 0.075(2) 0.076(2) 0.081(2) -0.0089(18) 0.0337(18) 0.0063(18)
O5 0.072(2) 0.117(3) 0.0510(19) 0.012(2) 0.0212(16) -0.0046(18)
C1 0.076(4) 0.039(3) 0.060(4) 0.000 0.012(3) 0.000
C2 0.065(3) 0.044(2) 0.046(2) 0.005(2) 0.008(2) 0.0071(19)
C3 0.059(3) 0.052(2) 0.051(3) 0.001(2) 0.011(2) 0.010(2)
C4 0.063(3) 0.056(2) 0.045(2) 0.006(2) 0.015(2) 0.003(2)
C5 0.056(3) 0.052(2) 0.046(2) 0.005(2) 0.0087(19) 0.0022(19)
C6 0.052(3) 0.056(2) 0.058(3) 0.005(2) 0.020(2) 0.005(2)
C7 0.066(3) 0.051(2) 0.052(2) 0.007(2) 0.018(2) 0.000(2)
C8 0.054(2) 0.065(3) 0.046(2) 0.007(2) 0.0070(19) 0.004(2)
C28 0.273(10) 0.216(10) 0.163(11) -0.040(12) 0.026(9) 0.008(7)
C27 0.279(12) 0.300(14) 0.218(11) 0.030(13) 0.058(10) -0.038(10)
C9 0.049(2) 0.056(2) 0.041(2) -0.001(2) 0.0029(18) -0.0063(19)
C10 0.053(2) 0.059(3) 0.038(2) -0.007(2) 0.0077(18) -0.0027(19)
C11 0.047(2) 0.060(3) 0.044(2) 0.0011(19) 0.0057(18) -0.005(2)
C12 0.058(3) 0.056(2) 0.037(2) -0.005(2) 0.0001(19) -0.0074(19)
C13 0.056(3) 0.066(3) 0.043(2) -0.012(2) 0.0128(19) -0.003(2)
C14 0.050(2) 0.066(3) 0.045(2) 0.001(2) 0.0080(19) -0.007(2)
C15 0.060(2) 0.054(2) 0.051(2) -0.008(2) 0.006(2) -0.009(2)
C16 0.062(3) 0.040(2) 0.054(3) -0.005(2) 0.009(2) -0.0014(19)
C17 0.069(3) 0.050(2) 0.050(3) 0.005(2) 0.015(2) -0.001(2)
C18 0.057(3) 0.054(2) 0.058(3) 0.007(2) 0.012(2) -0.002(2)
C19 0.068(3) 0.084(3) 0.092(4) -0.005(3) 0.036(3) 0.010(3)
C20 0.084(4) 0.173(7) 0.209(8) -0.027(5) 0.077(5) -0.089(7)
C21 0.072(3) 0.085(3) 0.081(3) 0.004(3) 0.041(3) 0.002(3)
C22 0.091(4) 0.109(5) 0.105(4) -0.015(3) 0.054(4) 0.007(4)
C23 0.081(4) 0.083(4) 0.082(4) 0.013(3) 0.033(3) 0.003(3)
C24 0.105(4) 0.103(4) 0.094(4) 0.017(3) 0.054(3) 0.010(3)
C25A 0.101(9) 0.124(7) 0.069(6) 0.030(7) 0.039(6) -0.003(6)
C25B 0.076(8) 0.166(10) 0.083(8) 0.037(7) 0.028(6) -0.011(6)
C26 0.110(5) 0.185(8) 0.125(6) 0.004(5) 0.016(5) -0.032(5)

loop_
_atom_type_symbol
_atom_type_description
_atom_type_scat_dispersion_real
_atom_type_scat_dispersion_imag
_atom_type_scat_source
C C 0.0033 0.0016 'International Tables Vol C Tables 4.2.6.8 and 6.1.1.4'
H H 0.0000 0.0000 'International Tables Vol C Tables 4.2.6.8 and 6.1.1.4'
O O 0.0106 0.0060 'International Tables Vol C Tables 4.2.6.8 and 6.1.1.4'
Br Br -0.2901 2.4595 'International Tables Vol C Tables 4.2.6.8 and 6.1.1.4'

loop_
_geom_angle_atom_site_label_1
_geom_angle_atom_site_label_2
_geom_angle_atom_site_label_3
_geom_angle_site_symmetry_1
_geom_angle_site_symmetry_3
_geom_angle
_geom_angle_publ_flag
C3 O1 C19 . . 117.8(4) ?
C20 O2 C6 . . 119.1(4) ?
C10 O3 C21 . . 118.8(4) ?
C13 O4 C22 . . 117.7(4) ?
C17 O5 C23 . . 119.9(4) ?
C2 C1 C2 2 . 112.0(4) ?
C2 C1 H1A 2 . 109.2 ?
C2 C1 H1A . . 109.2 ?
C2 C1 H1B 2 . 109.2 ?
C2 C1 H1B . . 109.2 ?
H1A C1 H1B . . 107.9 ?
C7 C2 C3 . . 117.8(4) ?
C7 C2 C1 . . 121.1(4) ?
C3 C2 C1 . . 121.1(4) ?
C4 C3 O1 . . 124.2(4) ?
C4 C3 C2 . . 120.5(4) ?
O1 C3 C2 . . 115.3(4) ?
C3 C4 C5 . . 121.9(4) ?
C3 C4 H4 . . 119.1 ?
C5 C4 H4 . . 119.1 ?
C6 C5 C4 . . 117.7(4) ?
C6 C5 C8 . . 121.8(4) ?
C4 C5 C8 . . 120.5(4) ?
O2 C6 C7 . . 123.4(4) ?
O2 C6 C5 . . 116.0(4) ?
C7 C6 C5 . . 120.6(4) ?
C6 C7 C2 . . 121.5(4) ?
C6 C7 H7 . . 119.2 ?
C2 C7 H7 . . 119.2 ?
C5 C8 C9 . . 111.5(3) ?
C5 C8 H8A . . 109.3 ?
C9 C8 H8A . . 109.3 ?
C5 C8 H8B . . 109.3 ?
C9 C8 H8B . . 109.3 ?
H8A C8 H8B . . 108.0 ?
C28 C28 C27 2 . 120.8(13) ?
C28 C28 H28A 2 . 107.1 ?
C27 C28 H28A . . 107.1 ?
C28 C28 H28B 2 . 107.1 ?
C27 C28 H28B . . 107.1 ?
H28A C28 H28B . . 106.8 ?
C28 C27 Br1 . . 125.4(8) ?
C28 C27 H27A . . 106.0 ?
Br1 C27 H27A . . 106.0 ?
C28 C27 H27B . . 106.0 ?
Br1 C27 H27B . . 106.0 ?
H27A C27 H27B . . 106.3 ?
C10 C9 C14 . . 118.2(4) ?
C10 C9 C8 . . 120.8(4) ?
C14 C9 C8 . . 120.9(4) ?
O3 C10 C9 . . 115.6(4) ?
O3 C10 C11 . . 124.0(4) ?
C9 C10 C11 . . 120.4(4) ?
C12 C11 C10 . . 121.9(4) ?
C12 C11 H11 . . 119.1 ?
C10 C11 H11 . . 119.1 ?
C11 C12 C13 . . 117.4(4) ?
C11 C12 C15 . . 121.6(4) ?
C13 C12 C15 . . 121.1(4) ?
C14 C13 O4 . . 123.4(4) ?
C14 C13 C12 . . 121.2(4) ?
O4 C13 C12 . . 115.4(4) ?
C13 C14 C9 . . 121.0(4) ?
C13 C14 H14 . . 119.5 ?
C9 C14 H14 . . 119.5 ?
C16 C15 C12 . . 112.5(3) ?
C16 C15 H15A . . 109.1 ?
C12 C15 H15A . . 109.1 ?
C16 C15 H15B . . 109.1 ?
C12 C15 H15B . . 109.1 ?
H15A C15 H15B . . 107.8 ?
C18 C16 C17 2 . 117.6(4) ?
C18 C16 C15 2 . 120.7(4) ?
C17 C16 C15 . . 121.6(4) ?
O5 C17 C18 . . 123.9(4) ?
O5 C17 C16 . . 115.5(4) ?
C18 C17 C16 . . 120.6(4) ?
C16 C18 C17 2 . 121.8(4) ?
C16 C18 H18 2 . 119.1 ?
C17 C18 H18 . . 119.1 ?
O1 C19 H19A . . 109.5 ?
O1 C19 H19B . . 109.5 ?
H19A C19 H19B . . 109.5 ?
O1 C19 H19C . . 109.5 ?
H19A C19 H19C . . 109.5 ?
H19B C19 H19C . . 109.5 ?
O2 C20 H20A . . 109.5 ?
O2 C20 H20B . . 109.5 ?
H20A C20 H20B . . 109.5 ?
O2 C20 H20C . . 109.5 ?
H20A C20 H20C . . 109.5 ?
H20B C20 H20C . . 109.5 ?
O3 C21 H21A . . 109.5 ?
O3 C21 H21B . . 109.5 ?
H21A C21 H21B . . 109.5 ?
O3 C21 H21C . . 109.5 ?
H21A C21 H21C . . 109.5 ?
H21B C21 H21C . . 109.5 ?
O4 C22 H22A . . 109.5 ?
O4 C22 H22B . . 109.5 ?
H22A C22 H22B . . 109.5 ?
O4 C22 H22C . . 109.5 ?
H22A C22 H22C . . 109.5 ?
H22B C22 H22C . . 109.5 ?
O5 C23 C24 . . 109.3(5) ?
O5 C23 H23A . . 109.8 ?
C24 C23 H23A . . 109.8 ?
O5 C23 H23B . . 109.8 ?
C24 C23 H23B . . 109.8 ?
H23A C23 H23B . . 108.3 ?
C25A C24 C23 . . 112.8(7) ?
C23 C24 C25B . . 116.7(7) ?
C25A C24 H24A . . 109.0 ?
C23 C24 H24A . . 109.0 ?
C25A C24 H24B . . 109.0 ?
C23 C24 H24B . . 109.0 ?
H24A C24 H24B . . 107.8 ?
C23 C24 H24C . . 108.1 ?
C25B C24 H24C . . 108.1 ?
C23 C24 H24D . . 108.1 ?
C25B C24 H24D . . 108.1 ?
H24C C24 H24D . . 107.3 ?
C26 C25A C24 . . 139.8(17) ?
C26 C25A H25A . . 110.1 ?
C24 C25A H25A . . 110.1 ?
C26 C25B C24 . . 129.8(17) ?
C26 C25B H25B . . 115.1 ?
C24 C25B H25B . . 115.1 ?
C25A C26 H26A . . 120.0 ?
C25A C26 H26B . . 120.0 ?
H26A C26 H26B . . 120.0 ?
C25B C26 H26C . . 120.0 ?
C25B C26 H26D . . 120.0 ?
H26C C26 H26D . . 120.0 ?

loop_
_geom_bond_atom_site_label_1
_geom_bond_atom_site_label_2
_geom_bond_site_symmetry_2
_geom_bond_distance
_geom_bond_publ_flag
Br1 C27 . 1.810(9) ?
O1 C3 . 1.388(5) ?
O1 C19 . 1.397(5) ?
O2 C20 . 1.361(7) ?
O2 C6 . 1.371(5) ?
O3 C10 . 1.374(5) ?
O3 C21 . 1.415(5) ?
O4 C13 . 1.392(5) ?
O4 C22 . 1.397(6) ?
O5 C17 . 1.371(5) ?
O5 C23 . 1.389(6) ?
C1 C2 2 1.522(5) ?
C1 C2 . 1.522(5) ?
C1 H1A . 0.9700 ?
C1 H1B . 0.9700 ?
C2 C7 . 1.389(6) ?
C2 C3 . 1.393(6) ?
C3 C4 . 1.369(6) ?
C4 C5 . 1.394(6) ?
C4 H4 . 0.9300 ?
C5 C6 . 1.382(6) ?
C5 C8 . 1.508(6) ?
C6 C7 . 1.382(6) ?
C7 H7 . 0.9300 ?
C8 C9 . 1.517(6) ?
C8 H8A . 0.9700 ?
C8 H8B . 0.9700 ?
C28 C28 2 1.354(17) ?
C28 C27 . 1.510(5) ?
C28 H28A . 0.9700 ?
C28 H28B . 0.9700 ?
C27 H27A . 0.9700 ?
C27 H27B . 0.9700 ?
C9 C10 . 1.387(6) ?
C9 C14 . 1.389(6) ?
C10 C11 . 1.387(6) ?
C11 C12 . 1.382(6) ?
C11 H11 . 0.9300 ?
C12 C13 . 1.396(6) ?
C12 C15 . 1.516(6) ?
C13 C14 . 1.380(6) ?
C14 H14 . 0.9300 ?
C15 C16 . 1.498(6) ?
C15 H15A . 0.9700 ?
C15 H15B . 0.9700 ?
C16 C18 2 1.387(6) ?
C16 C17 . 1.402(6) ?
C17 C18 . 1.389(6) ?
C18 H18 . 0.9300 ?
C19 H19A . 0.9600 ?
C19 H19B . 0.9600 ?
C19 H19C . 0.9600 ?
C20 H20A . 0.9600 ?
C20 H20B . 0.9600 ?
C20 H20C . 0.9600 ?
C21 H21A . 0.9600 ?
C21 H21B . 0.9600 ?
C21 H21C . 0.9600 ?
C22 H22A . 0.9600 ?
C22 H22B . 0.9600 ?
C22 H22C . 0.9600 ?
C23 C24 . 1.503(7) ?
C23 H23A . 0.9700 ?
C23 H23B . 0.9700 ?
C24 C25A . 1.421(15) ?
C24 C25B . 1.585(19) ?
C24 H24A . 0.9700 ?
C24 H24B . 0.9700 ?
C24 H24C . 0.9700 ?
C24 H24D . 0.9700 ?
C25A C26 . 1.216(16) ?
C25A H25A . 0.9300 ?
C25B C26 . 1.142(16) ?
C25B H25B . 0.9300 ?
C26 H26A . 0.9300 ?
C26 H26B . 0.9300 ?
C26 H26C . 0.9300 ?
C26 H26D . 0.9300 ?

loop_
_geom_contact_atom_site_label_1
_geom_contact_atom_site_label_2
_geom_contact_distance
_geom_contact_site_symmetry_1
_geom_contact_site_symmetry_2
_geom_contact_publ_flag
? ? ? ? ? ?

loop_
_geom_hbond_atom_site_label_D
_geom_hbond_atom_site_label_H
_geom_hbond_atom_site_label_A
_geom_hbond_site_symmetry_D
_geom_hbond_site_symmetry_H
_geom_hbond_site_symmetry_A
_geom_hbond_distance_DH
_geom_hbond_distance_HA
_geom_hbond_distance_DA
_geom_hbond_angle_DHA
_geom_hbond_publ_flag
C27 H27A O2 . . 2 0.97 3.059 3.820(10) 136.1 n
C27 H27B O4 . . 2 0.97 3.063 3.990(10) 159.9 n
C28 H28B Cg1 . . . 0.97 3.098 4.015 158.13 n
C28 H28A Cg2 . . . 0.97 3.284 3.859 119.72 n
C19 H19A Br1 . . . 0.96 3.141 3.968(5) 145.3 n
C23 H23A Br1 . . . 0.97 3.147 4.039(5) 153.7 n

loop_
_geom_torsion_atom_site_label_1
_geom_torsion_atom_site_label_2
_geom_torsion_atom_site_label_3
_geom_torsion_atom_site_label_4
_geom_torsion_site_symmetry_1
_geom_torsion_site_symmetry_2
_geom_torsion_site_symmetry_3
_geom_torsion_site_symmetry_4
_geom_torsion
_geom_torsion_publ_flag
C2 C1 C2 C7 2 . . . -90.9(4) ?
C2 C1 C2 C3 2 . . . 87.0(4) ?
C19 O1 C3 C4 . . . . 2.2(6) ?
C19 O1 C3 C2 . . . . -177.7(4) ?
C7 C2 C3 C4 . . . . 0.0(6) ?
C1 C2 C3 C4 . . . . -177.9(4) ?
C7 C2 C3 O1 . . . . 179.8(4) ?
C1 C2 C3 O1 . . . . 1.9(5) ?
O1 C3 C4 C5 . . . . -179.5(4) ?
C2 C3 C4 C5 . . . . 0.3(6) ?
C3 C4 C5 C6 . . . . -0.3(6) ?
C3 C4 C5 C8 . . . . 177.8(4) ?
C20 O2 C6 C7 . . . . -15.1(8) ?
C20 O2 C6 C5 . . . . 165.5(6) ?
C4 C5 C6 O2 . . . . 179.6(4) ?
C8 C5 C6 O2 . . . . 1.5(6) ?
C4 C5 C6 C7 . . . . 0.1(6) ?
C8 C5 C6 C7 . . . . -178.0(4) ?
O2 C6 C7 C2 . . . . -179.3(4) ?
C5 C6 C7 C2 . . . . 0.1(6) ?
C3 C2 C7 C6 . . . . -0.2(6) ?
C1 C2 C7 C6 . . . . 177.8(4) ?
C6 C5 C8 C9 . . . . 90.6(5) ?
C4 C5 C8 C9 . . . . -87.4(5) ?
C28 C28 C27 Br1 2 . . . -173.1(7) ?
C5 C8 C9 C10 . . . . 89.6(5) ?
C5 C8 C9 C14 . . . . -87.8(4) ?
C21 O3 C10 C9 . . . . -178.1(4) ?
C21 O3 C10 C11 . . . . 2.0(6) ?
C14 C9 C10 O3 . . . . -179.7(3) ?
C8 C9 C10 O3 . . . . 2.8(5) ?
C14 C9 C10 C11 . . . . 0.3(5) ?
C8 C9 C10 C11 . . . . -177.2(3) ?
O3 C10 C11 C12 . . . . 179.8(3) ?
C9 C10 C11 C12 . . . . -0.2(6) ?
C10 C11 C12 C13 . . . . -0.1(5) ?
C10 C11 C12 C15 . . . . 178.5(3) ?
C22 O4 C13 C14 . . . . -4.4(6) ?
C22 O4 C13 C12 . . . . 176.2(4) ?
C11 C12 C13 C14 . . . . 0.3(6) ?
C15 C12 C13 C14 . . . . -178.4(3) ?
C11 C12 C13 O4 . . . . 179.7(3) ?
C15 C12 C13 O4 . . . . 1.0(5) ?
O4 C13 C14 C9 . . . . -179.5(3) ?
C12 C13 C14 C9 . . . . -0.2(6) ?
C10 C9 C14 C13 . . . . -0.1(6) ?
C8 C9 C14 C13 . . . . 177.4(4) ?
C11 C12 C15 C16 . . . . -88.8(5) ?
C13 C12 C15 C16 . . . . 89.8(5) ?
C12 C15 C16 C18 . . . 2 -88.9(5) ?
C12 C15 C16 C17 . . . . 86.9(5) ?
C23 O5 C17 C18 . . . . 5.9(7) ?
C23 O5 C17 C16 . . . . -174.5(4) ?
C18 C16 C17 O5 2 . . . 178.5(4) ?
C15 C16 C17 O5 . . . . 2.6(6) ?
C18 C16 C17 C18 2 . . . -1.9(5) ?
C15 C16 C17 C18 . . . . -177.9(4) ?
O5 C17 C18 C16 . . . 2 -178.3(4) ?
C16 C17 C18 C16 . . . 2 2.2(6) ?
C17 O5 C23 C24 . . . . 177.9(4) ?
O5 C23 C24 C25A . . . . 75.2(11) ?
O5 C23 C24 C25B . . . . 39.7(11) ?
C23 C24 C25A C26 . . . . -142.2(19) ?
C23 C24 C25B C26 . . . . 124.1(18) ?
